data_4501452
loop_
_publ_author_name
'Mukherjee, Debabrata'
'Thompson, Richard R.'
'Ellern, Arkady'
'Sadow, Aaron D.'

_publ_section_title
;
 Coordinatively Saturated Tris(oxazolinyl)borato Zinc Hydride-Catalyzed
 Cross Dehydrocoupling of Silanes and Alcohols
;
_journal_issue 7
_journal_name_full 'ACS Catalysis'
_journal_page_first 698
_journal_paper_doi 10.1021/cs2001016
_journal_volume 1
_journal_year 2011
_chemical_formula_sum 'C17 H20 O2 Si'
_chemical_formula_weight 284.42
_chemical_name_common Sad221_David
_space_group_IT_number 2
_symmetry_cell_setting triclinic
_symmetry_space_group_name_Hall '-P 1'
_symmetry_space_group_name_H-M 'P -1'
_atom_sites_solution_hydrogens geom
_atom_sites_solution_primary direct
_atom_sites_solution_secondary difmap
_audit_creation_method 'APEX2 v2010.11-3'
_cell_angle_alpha 84.193(4)
_cell_angle_beta 86.915(4)
_cell_angle_gamma 63.190(4)
_cell_formula_units_Z 2
_cell_length_a 7.821(2)
_cell_length_b 8.589(3)
_cell_length_c 13.088(4)
_cell_measurement_temperature 173.(2)
_cell_volume 780.6(4)
_computing_cell_refinement 'SAINT V7.66A (Bruker AXS, 2009)'
_computing_data_collection 'APEX2 Suite (Bruker AXS, 2009)'
_computing_data_reduction 'SAINT V7.66A (Bruker AXS, 2009)'
_computing_molecular_graphics 'XSHELL (Bruker AXS, 2007)'
_computing_publication_material 'APEX2 Suite (Bruker AXS, 2009)'
_computing_structure_refinement 'SHELXL-97 (Sheldrick, 2008)'
_computing_structure_solution 'SHELXS-97 (Sheldrick, 2008)'
_diffrn_ambient_temperature 173.(2)
_diffrn_measured_fraction_theta_full 0.994
_diffrn_measured_fraction_theta_max 0.958
_diffrn_measurement_device_type ' BRUKER APEX2 CCD Diffractometer'
_diffrn_measurement_method '\w scan'
_diffrn_radiation_type MoK\a
_diffrn_radiation_wavelength 0.71073
_diffrn_reflns_av_R_equivalents 0.0352
_diffrn_reflns_av_sigmaI/netI 0.0614
_diffrn_reflns_limit_h_max 10
_diffrn_reflns_limit_h_min -10
_diffrn_reflns_limit_k_max 11
_diffrn_reflns_limit_k_min -11
_diffrn_reflns_limit_l_max 18
_diffrn_reflns_limit_l_min -17
_diffrn_reflns_number 8387
_diffrn_reflns_theta_full 25.00
_diffrn_reflns_theta_max 29.69
_diffrn_reflns_theta_min 1.56
_exptl_absorpt_coefficient_mu 0.149
_exptl_absorpt_correction_T_max 0.99
_exptl_absorpt_correction_T_min 0.97
_exptl_absorpt_correction_type multi-scan
_exptl_absorpt_process_details
;
;
_exptl_crystal_colour colourless
_exptl_crystal_density_diffrn 1.210
_exptl_crystal_density_method 'not measured'
_exptl_crystal_description plate
_exptl_crystal_F_000 304
_exptl_crystal_size_max 0.18
_exptl_crystal_size_mid 0.16
_exptl_crystal_size_min 0.08
_refine_diff_density_max 0.469
_refine_diff_density_min -0.430
_refine_ls_extinction_method none
_refine_ls_goodness_of_fit_ref 1.034
_refine_ls_hydrogen_treatment constr
_refine_ls_matrix_type full
_refine_ls_number_parameters 227
_refine_ls_number_reflns 4235
_refine_ls_number_restraints 176
_refine_ls_restrained_S_all 1.021
_refine_ls_R_factor_all 0.1013
_refine_ls_R_factor_gt 0.0593
_refine_ls_shift/su_max 0.000
_refine_ls_shift/su_mean 0.000
_refine_ls_structure_factor_coef Fsqd
_refine_ls_weighting_details 'calc w=1/[\s^2^(Fo^2^)+(0.0742P)^2^+0.1014P] where P=(Fo^2^+2Fc^2^)/3'
_refine_ls_weighting_scheme calc
_refine_ls_wR_factor_gt 0.1372
_refine_ls_wR_factor_ref 0.1564
_reflns_number_gt 2728
_reflns_number_total 4235
_reflns_threshold_expression >2sigma(I)
_cod_data_source_file cs2001016_si_004.cif
_cod_data_source_block I
_cod_database_code 4501452

loop_
_symmetry_equiv_pos_as_xyz
'x, y, z'
'-x, -y, -z'

loop_
_atom_site_type_symbol
_atom_site_label
_atom_site_fract_x
_atom_site_fract_y
_atom_site_fract_z
_atom_site_U_iso_or_equiv
_atom_site_adp_type
_atom_site_calc_flag
_atom_site_refinement_flags
_atom_site_occupancy
_atom_site_disorder_assembly
_atom_site_disorder_group
Si Si1 0.20415(7) 0.13421(7) 0.25392(4) 0.03391(18) Uani d . 1.0 A .
C C1 0.2460(3) 0.3112(3) 0.30109(16) 0.0349(4) Uani d . 1.0 . .
C C2 0.3077(3) 0.4114(3) 0.23309(18) 0.0414(5) Uani d . 1.0 . .
H H2 0.3289 0.3875 0.163 0.05 Uiso calc R 1.0 . .
C C3 0.3389(3) 0.5462(3) 0.26581(19) 0.0493(6) Uani d . 1.0 . .
H H3 0.3796 0.6142 0.2183 0.059 Uiso calc R 1.0 . .
C C4 0.3102(3) 0.5793(3) 0.3671(2) 0.0527(6) Uani d . 1.0 . .
H H4 0.3326 0.6701 0.3899 0.063 Uiso calc R 1.0 . .
C C5 0.2495(4) 0.4831(3) 0.4361(2) 0.0535(6) Uani d . 1.0 . .
H H5 0.229 0.5076 0.5061 0.064 Uiso calc R 1.0 . .
C C6 0.2178(3) 0.3487(3) 0.40294(18) 0.0437(5) Uani d . 1.0 . .
H H6 0.1762 0.282 0.451 0.052 Uiso calc R 1.0 . .
C C7 0.4363(3) -0.0533(2) 0.22389(16) 0.0335(4) Uani d . 1.0 . .
C C8 0.4857(3) -0.0985(3) 0.12420(18) 0.0429(5) Uani d . 1.0 . .
H H8 0.397 -0.0353 0.0707 0.051 Uiso calc R 1.0 . .
C C9 0.6619(4) -0.2339(3) 0.1006(2) 0.0541(6) Uani d . 1.0 . .
H H9 0.6929 -0.2622 0.0315 0.065 Uiso calc R 1.0 . .
C C10 0.7910(3) -0.3266(3) 0.1770(2) 0.0555(7) Uani d . 1.0 . .
H H10 0.9117 -0.419 0.1609 0.067 Uiso calc R 1.0 . .
C C11 0.7462(3) -0.2864(3) 0.2765(2) 0.0520(6) Uani d . 1.0 . .
H H11 0.8357 -0.3516 0.3294 0.062 Uiso calc R 1.0 . .
C C12 0.5705(3) -0.1505(3) 0.30046(18) 0.0424(5) Uani d . 1.0 . .
H H12 0.5412 -0.1233 0.3698 0.051 Uiso calc R 1.0 . .
C C13 -0.0782(6) 0.0457(6) 0.3233(4) 0.0338(9) Uani d PU 0.648(7) A 1
H H13A -0.0406 -0.0807 0.3441 0.041 Uiso calc PR 0.648(7) A 1
C C14 -0.2322(12) 0.1514(10) 0.3981(7) 0.068(2) Uani d PU 0.648(7) A 1
H H14A -0.1804 0.1209 0.4678 0.102 Uiso calc PR 0.648(7) A 1
H H14B -0.3414 0.1251 0.3956 0.102 Uiso calc PR 0.648(7) A 1
H H14C -0.2743 0.2766 0.3793 0.102 Uiso calc PR 0.648(7) A 1
C C15 -0.1326(7) 0.0779(8) 0.2139(3) 0.0474(11) Uani d PU 0.648(7) A 1
H H15A -0.2661 0.095 0.2103 0.057 Uiso calc PR 0.648(7) A 1
H H15B -0.05 -0.0289 0.1795 0.057 Uiso calc PR 0.648(7) A 1
C C16 -0.1196(6) 0.2325(7) 0.1530(4) 0.0440(11) Uani d PU 0.648(7) A 1
H H16A -0.198 0.3393 0.1899 0.053 Uiso calc PR 0.648(7) A 1
C C17 -0.191(2) 0.267(2) 0.0473(12) 0.065(3) Uani d PU 0.648(7) A 1
H H17A -0.1811 0.3692 0.0136 0.098 Uiso calc PR 0.648(7) A 1
H H17B -0.3258 0.2886 0.049 0.098 Uiso calc PR 0.648(7) A 1
H H17C -0.1151 0.1644 0.009 0.098 Uiso calc PR 0.648(7) A 1
O O1 0.07883(19) 0.20720(19) 0.14875(11) 0.0410(4) Uani d U 1.0 . .
O O2 0.0839(2) 0.0755(2) 0.34117(12) 0.0502(4) Uani d U 1.0 . .
C C13A -0.1232(14) 0.1308(18) 0.3228(9) 0.060(2) Uani d PU 0.352(7) A 2
H H13B -0.1724 0.2538 0.3415 0.072 Uiso calc PR 0.352(7) A 2
C C14A -0.198(2) 0.0684(19) 0.4098(15) 0.068(4) Uani d PU 0.352(7) A 2
H H14D -0.334 0.1036 0.3993 0.103 Uiso calc PR 0.352(7) A 2
H H14E -0.1831 0.118 0.471 0.103 Uiso calc PR 0.352(7) A 2
H H14F -0.128 -0.0597 0.4191 0.103 Uiso calc PR 0.352(7) A 2
C C15A -0.1880(9) 0.1720(11) 0.2222(6) 0.0356(16) Uani d PU 0.352(7) A 2
H H15C -0.2867 0.2956 0.2181 0.043 Uiso calc PR 0.352(7) A 2
H H15D -0.2558 0.101 0.213 0.043 Uiso calc PR 0.352(7) A 2
C C16A -0.0538(11) 0.1532(11) 0.1234(6) 0.0370(17) Uani d PU 0.352(7) A 2
H H16B 0.0136 0.0277 0.108 0.044 Uiso calc PR 0.352(7) A 2
C C17A -0.166(4) 0.263(4) 0.032(2) 0.062(5) Uani d PU 0.352(7) A 2
H H17D -0.0797 0.2503 -0.027 0.093 Uiso calc PR 0.352(7) A 2
H H17E -0.2317 0.3858 0.0469 0.093 Uiso calc PR 0.352(7) A 2
H H17F -0.2615 0.2242 0.0159 0.093 Uiso calc PR 0.352(7) A 2

loop_
_atom_site_aniso_label
_atom_site_aniso_U_11
_atom_site_aniso_U_22
_atom_site_aniso_U_33
_atom_site_aniso_U_12
_atom_site_aniso_U_13
_atom_site_aniso_U_23
Si1 0.0249(3) 0.0383(3) 0.0438(4) -0.0199(2) -0.0007(2) 0.0024(2)
C1 0.0220(9) 0.0323(10) 0.0488(12) -0.0117(8) 0.0001(8) 0.0000(9)
C2 0.0375(11) 0.0408(12) 0.0502(13) -0.0222(10) 0.0041(9) -0.0020(9)
C3 0.0499(13) 0.0400(12) 0.0661(17) -0.0288(11) 0.0053(12) -0.0004(11)
C4 0.0517(14) 0.0406(13) 0.0753(18) -0.0276(11) 0.0054(13) -0.0151(12)
C5 0.0581(15) 0.0560(15) 0.0541(15) -0.0311(13) 0.0059(12) -0.0147(12)
C6 0.0412(12) 0.0424(12) 0.0522(14) -0.0236(10) 0.0033(10) -0.0023(10)
C7 0.0300(10) 0.0283(10) 0.0502(12) -0.0211(8) -0.0027(9) 0.0030(8)
C8 0.0401(12) 0.0340(11) 0.0523(14) -0.0155(10) -0.0023(10) 0.0014(10)
C9 0.0495(14) 0.0383(12) 0.0655(17) -0.0126(11) 0.0063(12) -0.0038(11)
C10 0.0371(12) 0.0318(12) 0.086(2) -0.0070(10) 0.0033(13) -0.0001(12)
C11 0.0378(12) 0.0354(12) 0.0800(19) -0.0154(10) -0.0173(12) 0.0118(12)
C12 0.0376(11) 0.0370(11) 0.0574(14) -0.0218(10) -0.0093(10) 0.0050(10)
C13 0.0213(19) 0.031(2) 0.054(2) -0.0170(17) 0.0058(15) -0.0054(19)
C14 0.030(3) 0.106(6) 0.058(4) -0.019(4) 0.005(2) -0.022(5)
C15 0.039(2) 0.058(3) 0.061(2) -0.036(2) -0.0009(18) -0.006(2)
C16 0.031(2) 0.048(3) 0.057(3) -0.0211(19) -0.0041(17) -0.006(2)
C17 0.058(5) 0.087(6) 0.062(5) -0.046(5) -0.009(3) 0.013(4)
O1 0.0287(7) 0.0486(9) 0.0472(9) -0.0198(7) -0.0038(6) 0.0034(7)
O2 0.0381(8) 0.0822(12) 0.0488(9) -0.0454(9) -0.0033(7) 0.0066(8)
C13A 0.031(4) 0.068(6) 0.083(5) -0.026(5) -0.001(4) 0.001(5)
C14A 0.036(7) 0.103(10) 0.081(7) -0.045(8) 0.004(6) -0.013(9)
C15A 0.022(3) 0.028(3) 0.057(4) -0.008(3) -0.005(3) -0.012(3)
C16A 0.029(3) 0.028(3) 0.055(4) -0.013(3) 0.000(3) -0.010(3)
C17A 0.042(7) 0.084(10) 0.059(8) -0.024(7) -0.028(7) -0.007(8)

loop_
_atom_type_symbol
_atom_type_description
_atom_type_scat_dispersion_real
_atom_type_scat_dispersion_imag
_atom_type_scat_source
C C 0.0033 0.0016 'International Tables Vol C Tables 4.2.6.8 and 6.1.1.4'
H H 0.0000 0.0000 'International Tables Vol C Tables 4.2.6.8 and 6.1.1.4'
O O 0.0106 0.0060 'International Tables Vol C Tables 4.2.6.8 and 6.1.1.4'
Si Si 0.0817 0.0704 'International Tables Vol C Tables 4.2.6.8 and 6.1.1.4'

loop_
_geom_angle_atom_site_label_1
_geom_angle_atom_site_label_2
_geom_angle_atom_site_label_3
_geom_angle
O2 Si1 O1 108.87(8)
O2 Si1 C7 111.51(9)
O1 Si1 C7 107.98(9)
O2 Si1 C1 108.45(9)
O1 Si1 C1 109.75(9)
C7 Si1 C1 110.26(9)
C6 C1 C2 117.79(19)
C6 C1 Si1 122.30(15)
C2 C1 Si1 119.91(17)
C1 C2 C3 121.4(2)
C1 C2 H2 119.3
C3 C2 H2 119.3
C4 C3 C2 119.3(2)
C4 C3 H3 120.4
C2 C3 H3 120.4
C3 C4 C5 120.8(2)
C3 C4 H4 119.6
C5 C4 H4 119.6
C4 C5 C6 119.7(2)
C4 C5 H5 120.2
C6 C5 H5 120.2
C1 C6 C5 121.1(2)
C1 C6 H6 119.5
C5 C6 H6 119.5
C8 C7 C12 117.33(19)
C8 C7 Si1 121.20(16)
C12 C7 Si1 121.43(17)
C7 C8 C9 121.6(2)
C7 C8 H8 119.2
C9 C8 H8 119.2
C10 C9 C8 119.9(2)
C10 C9 H9 120.0
C8 C9 H9 120.0
C11 C10 C9 120.1(2)
C11 C10 H10 120.0
C9 C10 H10 120.0
C10 C11 C12 120.3(2)
C10 C11 H11 119.9
C12 C11 H11 119.9
C11 C12 C7 120.9(2)
C11 C12 H12 119.6
C7 C12 H12 119.6
O2 C13 C15 113.0(3)
O2 C13 C14 105.6(5)
C15 C13 C14 116.4(5)
O2 C13 H13A 107.1
C15 C13 H13A 107.1
C14 C13 H13A 107.1
C13 C14 H14A 109.5
C13 C14 H14B 109.5
H14A C14 H14B 109.5
C13 C14 H14C 109.5
H14A C14 H14C 109.5
H14B C14 H14C 109.5
C13 C15 C16 117.0(4)
C13 C15 H15A 108.0
C16 C15 H15A 108.0
C13 C15 H15B 108.0
C16 C15 H15B 108.0
H15A C15 H15B 107.3
O1 C16 C17 108.5(7)
O1 C16 C15 110.4(4)
C17 C16 C15 114.2(7)
O1 C16 H16A 107.9
C17 C16 H16A 107.9
C15 C16 H16A 107.9
C16 C17 H17A 109.5
C16 C17 H17B 109.5
H17A C17 H17B 109.5
C16 C17 H17C 109.5
H17A C17 H17C 109.5
H17B C17 H17C 109.5
C16A O1 C16 31.3(3)
C16A O1 Si1 123.2(3)
C16 O1 Si1 118.2(2)
C13 O2 C13A 25.6(4)
C13 O2 Si1 125.8(2)
C13A O2 Si1 118.4(5)
C15A C13A C14A 129.0(10)
C15A C13A O2 118.4(8)
C14A C13A O2 108.2(10)
C15A C13A H13B 97.0
C14A C13A H13B 97.0
O2 C13A H13B 97.0
C13A C14A H14D 109.5
C13A C14A H14E 109.5
H14D C14A H14E 109.5
C13A C14A H14F 109.5
H14D C14A H14F 109.5
H14E C14A H14F 109.5
C13A C15A C16A 124.5(6)
C13A C15A H15C 106.2
C16A C15A H15C 106.2
C13A C15A H15D 106.2
C16A C15A H15D 106.2
H15C C15A H15D 106.4
O1 C16A C17A 110.6(11)
O1 C16A C15A 106.1(6)
C17A C16A C15A 111.4(13)
O1 C16A H16B 109.6
C17A C16A H16B 109.6
C15A C16A H16B 109.6
C16A C17A H17D 109.5
C16A C17A H17E 109.5
H17D C17A H17E 109.5
C16A C17A H17F 109.5
H17D C17A H17F 109.5
H17E C17A H17F 109.5

loop_
_geom_bond_atom_site_label_1
_geom_bond_atom_site_label_2
_geom_bond_distance
Si1 O2 1.6243(15)
Si1 O1 1.6323(15)
Si1 C7 1.859(2)
Si1 C1 1.860(2)
C1 C6 1.386(3)
C1 C2 1.392(3)
C2 C3 1.397(3)
C2 H2 0.95
C3 C4 1.370(3)
C3 H3 0.95
C4 C5 1.372(3)
C4 H4 0.95
C5 C6 1.397(3)
C5 H5 0.95
C6 H6 0.95
C7 C8 1.384(3)
C7 C12 1.399(3)
C8 C9 1.389(3)
C8 H8 0.95
C9 C10 1.370(3)
C9 H9 0.95
C10 C11 1.367(4)
C10 H10 0.95
C11 C12 1.389(3)
C11 H11 0.95
C12 H12 0.95
C13 O2 1.437(4)
C13 C15 1.478(6)
C13 C14 1.517(10)
C13 H13A 1.0
C14 H14A 0.98
C14 H14B 0.98
C14 H14C 0.98
C15 C16 1.519(7)
C15 H15A 0.99
C15 H15B 0.99
C16 O1 1.465(4)
C16 C17 1.473(15)
C16 H16A 1.0
C17 H17A 0.98
C17 H17B 0.98
C17 H17C 0.98
O1 C16A 1.380(6)
O2 C13A 1.494(9)
C13A C15A 1.390(13)
C13A C14A 1.42(2)
C13A H13B 1.0
C14A H14D 0.98
C14A H14E 0.98
C14A H14F 0.98
C15A C16A 1.595(12)
C15A H15C 0.99
C15A H15D 0.99
C16A C17A 1.49(3)
C16A H16B 1.0
C17A H17D 0.98
C17A H17E 0.98
C17A H17F 0.98
